data_2022267
loop_
_publ_author_name
'Okezue, Mercy'
'Smith, Daniel'
'Zeller, Matthias'
'Byrn, Stephen R.'
'Smith, Pamela'
'Bogandowich-Knipp, Susan'
'Purcell, Dale K.'
'Clase, Kari L.'

_publ_section_title
;
 Crystal structures of salts of bedaquiline
;
_journal_coeditor_code OV3143
_journal_issue 11
_journal_name_full 'Acta Crystallographica Section C'
_journal_page_first
;
;
_journal_paper_doi 10.1107/S2053229620013455
_journal_volume 76
_journal_year 2020
_chemical_absolute_configuration ad
_chemical_formula_iupac 'C17 H14 Br N O'
_chemical_formula_moiety 'C17 H14 Br N O'
_chemical_formula_sum 'C17 H14 Br N O'
_chemical_formula_weight 328.20
_chemical_name_systematic
;
3-Benzyl-6-bromo-2-methoxyquinoline
;
_space_group_crystal_system orthorhombic
_space_group_IT_number 19
_space_group_name_Hall 'P 2ac 2ab'
_space_group_name_H-M_alt 'P 21 21 21'
_atom_sites_solution_hydrogens geom
_atom_sites_solution_primary direct
_atom_sites_solution_secondary difmap
_audit_creation_method SHELXL-2018/3
_cell_angle_alpha 90
_cell_angle_beta 90
_cell_angle_gamma 90
_cell_formula_units_Z 4
_cell_length_a 4.3606(6)
_cell_length_b 10.820(2)
_cell_length_c 29.886(11)
_cell_measurement_reflns_used 9920
_cell_measurement_temperature 150(2)
_cell_measurement_theta_max 32.7008
_cell_measurement_theta_min 2.3241
_cell_volume 1410.1(6)
_computing_cell_refinement
;
SAINT (Bruker, 2019)
;
_computing_data_collection
;
APEX3 (Bruker, 2019)
;
_computing_data_reduction
;
SAINT (Bruker, 2019)
;
_computing_molecular_graphics
;
Mercury (Macrae <i>et al.</i>,  2020)
;
_computing_publication_material
;
publCIF (Westrip, 2010)
;
_computing_structure_refinement
;
SHELXL2018 (Sheldrick, 2015) and
shelXle (H\"ubschle <i>et al.</i>,  2011)
;
_computing_structure_solution
;
SHELXS97 (Sheldrick, 2008)
;
_diffrn_ambient_temperature 150(2)
_diffrn_detector_area_resol_mean 7.4074
_diffrn_measured_fraction_theta_full 0.996
_diffrn_measured_fraction_theta_max 0.972
_diffrn_measurement_device_type
;
Bruker D8 Quest diffractometer with PhotonII charge-integrating pixel
array detector (CPAD)
;
_diffrn_measurement_method 'omega and phi scans'
_diffrn_radiation_monochromator 'Triumph curved graphite crystal'
_diffrn_radiation_type MoK\a
_diffrn_radiation_wavelength 0.71073
_diffrn_reflns_av_R_equivalents 0.0369
_diffrn_reflns_av_unetI/netI 0.0262
_diffrn_reflns_limit_h_max 5
_diffrn_reflns_limit_h_min -6
_diffrn_reflns_limit_k_max 16
_diffrn_reflns_limit_k_min -16
_diffrn_reflns_limit_l_max 40
_diffrn_reflns_limit_l_min -45
_diffrn_reflns_number 28030
_diffrn_reflns_theta_full 25.242
_diffrn_reflns_theta_max 33.103
_diffrn_reflns_theta_min 2.779
_diffrn_source 'fine focus sealed tube X-ray source'
_diffrn_source_current '30 mA'
_diffrn_source_voltage '50 kV'
_exptl_absorpt_coefficient_mu 2.909
_exptl_absorpt_correction_T_max 0.7465
_exptl_absorpt_correction_T_min 0.6580
_exptl_absorpt_correction_type multi-scan
_exptl_absorpt_process_details
;
(SADABS2016; Krause <i>et al.</i>,  2015)
;
_exptl_crystal_colour colourless
_exptl_crystal_density_diffrn 1.546
_exptl_crystal_description needle
_exptl_crystal_F_000 664
_exptl_crystal_size_max 0.410
_exptl_crystal_size_mid 0.060
_exptl_crystal_size_min 0.050
_refine_diff_density_max 0.275
_refine_diff_density_min -0.377
_refine_ls_abs_structure_details
;
Flack <i>x</i> determined using 1685 quotients [(I+)-(I-)]/[(I+)+(I-)]
(Parsons <i>et al.</i>,  2013)
;
_refine_ls_abs_structure_Flack -0.011(3)
_refine_ls_extinction_method none
_refine_ls_goodness_of_fit_ref 1.051
_refine_ls_hydrogen_treatment refU
_refine_ls_matrix_type full
_refine_ls_number_parameters 196
_refine_ls_number_reflns 5125
_refine_ls_number_restraints 0
_refine_ls_restrained_S_all 1.051
_refine_ls_R_factor_all 0.0314
_refine_ls_R_factor_gt 0.0234
_refine_ls_shift/su_max 0.000
_refine_ls_shift/su_mean 0.000
_refine_ls_structure_factor_coef Fsqd
_refine_ls_weighting_details 'w=1/[\s^2^(Fo^2^)+(0.0308P)^2^] where P=(Fo^2^+2Fc^2^)/3'
_refine_ls_weighting_scheme calc
_refine_ls_wR_factor_gt 0.0540
_refine_ls_wR_factor_ref 0.0565
_reflns_number_gt 4504
_reflns_number_total 5125
_reflns_threshold_expression 'I > 2\s(I)'
_cod_data_source_file ov3143sup1.cif
_cod_data_source_block 3
_cod_database_code 2022267
_shelx_space_group_comment
;
The symmetry employed for this shelxl refinement is uniquely defined
by the following loop, which should always be used as a source of
symmetry information in preference to the above space-group names.
They are only intended as comments.
;
_shelx_estimated_absorpt_t_min 0.382
_shelx_estimated_absorpt_t_max 0.868

loop_
_space_group_symop_operation_xyz
'x, y, z'
'-x+1/2, -y, z+1/2'
'-x, y+1/2, -z+1/2'
'x+1/2, -y+1/2, -z'

loop_
_atom_site_type_symbol
_atom_site_label
_atom_site_fract_x
_atom_site_fract_y
_atom_site_fract_z
_atom_site_U_iso_or_equiv
_atom_site_adp_type
_atom_site_calc_flag
_atom_site_occupancy
_atom_site_disorder_assembly
_atom_site_disorder_group
Br Br1 0.33234(5) 1.09654(2) 0.10466(2) 0.03579(6) Uani d 1 . .
O O1 0.9170(3) 0.38638(11) 0.08083(4) 0.0283(3) Uani d 1 . .
N N1 0.6613(3) 0.56540(12) 0.06323(4) 0.0214(2) Uani d 1 . .
C C1 0.8442(4) 0.50555(14) 0.09018(5) 0.0214(3) Uani d 1 . .
C C2 0.9779(3) 0.55404(15) 0.13019(6) 0.0206(3) Uani d 1 . .
C C3 0.9145(3) 0.67422(16) 0.14000(6) 0.0212(3) Uani d 1 . .
H H3 1.003058 0.711254 0.165763 0.027(5) Uiso calc 1 . .
C C4 0.7166(3) 0.74501(15) 0.11205(5) 0.0191(3) Uani d 1 . .
C C5 0.6405(4) 0.86982(15) 0.12085(6) 0.0227(3) Uani d 1 . .
H H5 0.724285 0.911329 0.146058 0.028(5) Uiso calc 1 . .
C C6 0.4437(4) 0.92991(14) 0.09234(6) 0.0236(3) Uani d 1 . .
C C7 0.3168(4) 0.87254(15) 0.05471(6) 0.0247(3) Uani d 1 . .
H H7 0.181534 0.916658 0.035583 0.034(6) Uiso calc 1 . .
C C8 0.3902(4) 0.75158(16) 0.04576(6) 0.0229(3) Uani d 1 . .
H H8 0.303981 0.711802 0.020373 0.031(5) Uiso calc 1 . .
C C9 0.5927(3) 0.68571(14) 0.07392(5) 0.0192(3) Uani d 1 . .
C C10 0.7927(6) 0.33696(18) 0.04034(7) 0.0386(5) Uani d 1 . .
H H10A 0.873753 0.383151 0.014732 0.045(7) Uiso calc 1 . .
H H10B 0.568653 0.344120 0.040923 0.051(8) Uiso calc 1 . .
H H10C 0.850322 0.249746 0.037603 0.048(7) Uiso calc 1 . .
C C11 1.1699(4) 0.47323(16) 0.16067(6) 0.0240(3) Uani d 1 . .
H H11A 1.325806 0.524748 0.175900 0.034(6) Uiso calc 1 . .
H H11B 1.278720 0.410507 0.142523 0.049(7) Uiso calc 1 . .
C C12 0.9739(3) 0.40881(15) 0.19546(5) 0.0205(3) Uani d 1 . .
C C13 0.8353(4) 0.29555(14) 0.18642(6) 0.0246(3) Uani d 1 . .
H H13 0.866613 0.256921 0.158245 0.022(5) Uiso calc 1 . .
C C14 0.6512(4) 0.23861(15) 0.21838(6) 0.0294(3) Uani d 1 . .
H H14 0.556300 0.161713 0.211782 0.055(8) Uiso calc 1 . .
C C15 0.6057(4) 0.29308(18) 0.25961(7) 0.0310(4) Uani d 1 . .
H H15 0.481362 0.253555 0.281437 0.035(6) Uiso calc 1 . .
C C16 0.7424(4) 0.40577(18) 0.26897(6) 0.0302(4) Uani d 1 . .
H H16 0.711861 0.443543 0.297316 0.035(6) Uiso calc 1 . .
C C17 0.9236(4) 0.46362(16) 0.23709(6) 0.0267(4) Uani d 1 . .
H H17 1.014500 0.541330 0.243665 0.051(7) Uiso calc 1 . .

loop_
_atom_site_aniso_label
_atom_site_aniso_U_11
_atom_site_aniso_U_22
_atom_site_aniso_U_33
_atom_site_aniso_U_12
_atom_site_aniso_U_13
_atom_site_aniso_U_23
Br1 0.04286(10) 0.02454(8) 0.03998(11) 0.00613(8) -0.00053(9) -0.00279(8)
O1 0.0374(6) 0.0241(6) 0.0233(6) 0.0055(5) -0.0016(5) -0.0014(5)
N1 0.0230(6) 0.0238(6) 0.0175(6) 0.0004(5) -0.0001(6) -0.0002(5)
C1 0.0220(6) 0.0235(7) 0.0188(7) 0.0006(6) 0.0033(6) 0.0004(5)
C2 0.0155(6) 0.0279(7) 0.0185(7) -0.0020(5) 0.0015(5) 0.0044(6)
C3 0.0180(6) 0.0278(8) 0.0178(7) -0.0033(5) 0.0000(5) 0.0014(6)
C4 0.0177(6) 0.0243(7) 0.0153(7) -0.0016(5) 0.0025(5) 0.0010(5)
C5 0.0237(7) 0.0254(7) 0.0190(7) -0.0023(6) 0.0022(6) -0.0016(5)
C6 0.0244(7) 0.0221(7) 0.0242(8) 0.0006(5) 0.0061(6) 0.0006(6)
C7 0.0241(7) 0.0286(7) 0.0215(8) 0.0026(6) 0.0024(7) 0.0049(6)
C8 0.0229(7) 0.0295(8) 0.0164(7) -0.0005(6) -0.0005(5) 0.0004(6)
C9 0.0182(6) 0.0234(7) 0.0159(7) -0.0011(5) 0.0030(5) 0.0017(6)
C10 0.0623(13) 0.0286(9) 0.0250(9) 0.0078(9) -0.0066(9) -0.0059(7)
C11 0.0165(6) 0.0319(8) 0.0237(8) 0.0022(6) -0.0013(7) 0.0036(6)
C12 0.0169(6) 0.0242(7) 0.0205(7) 0.0047(6) -0.0025(5) 0.0039(6)
C13 0.0252(7) 0.0236(7) 0.0251(8) 0.0041(7) -0.0031(7) 0.0005(6)
C14 0.0300(8) 0.0236(7) 0.0345(9) -0.0001(7) -0.0037(8) 0.0073(7)
C15 0.0275(8) 0.0345(9) 0.0311(9) 0.0036(7) 0.0018(7) 0.0131(7)
C16 0.0335(8) 0.0354(9) 0.0216(8) 0.0077(7) 0.0013(6) 0.0021(7)
C17 0.0296(8) 0.0260(8) 0.0246(9) 0.0011(6) -0.0038(6) -0.0011(7)

loop_
_atom_type_symbol
_atom_type_description
_atom_type_scat_dispersion_real
_atom_type_scat_dispersion_imag
_atom_type_scat_source
C C 0.0033 0.0016 'International Tables Vol C Tables 4.2.6.8 and 6.1.1.4'
H H 0.0000 0.0000 'International Tables Vol C Tables 4.2.6.8 and 6.1.1.4'
N N 0.0061 0.0033 'International Tables Vol C Tables 4.2.6.8 and 6.1.1.4'
O O 0.0106 0.0060 'International Tables Vol C Tables 4.2.6.8 and 6.1.1.4'
Br Br -0.2901 2.4595 'International Tables Vol C Tables 4.2.6.8 and 6.1.1.4'

loop_
_geom_angle_atom_site_label_1
_geom_angle_atom_site_label_2
_geom_angle_atom_site_label_3
_geom_angle_site_symmetry_1
_geom_angle_site_symmetry_3
_geom_angle
_geom_angle_publ_flag
C1 O1 C10 . . 116.15(14) ?
C1 N1 C9 . . 117.37(14) ?
N1 C1 O1 . . 119.16(14) ?
N1 C1 C2 . . 125.67(15) ?
O1 C1 C2 . . 115.16(14) ?
C3 C2 C1 . . 116.59(15) ?
C3 C2 C11 . . 122.27(16) ?
C1 C2 C11 . . 121.09(15) ?
C2 C3 C4 . . 120.69(15) ?
C2 C3 H3 . . 119.7 ?
C4 C3 H3 . . 119.7 ?
C9 C4 C5 . . 119.53(14) ?
C9 C4 C3 . . 117.37(15) ?
C5 C4 C3 . . 123.10(15) ?
C6 C5 C4 . . 118.88(15) ?
C6 C5 H5 . . 120.6 ?
C4 C5 H5 . . 120.6 ?
C5 C6 C7 . . 122.42(15) ?
C5 C6 Br1 . . 119.21(13) ?
C7 C6 Br1 . . 118.36(12) ?
C8 C7 C6 . . 119.15(16) ?
C8 C7 H7 . . 120.4 ?
C6 C7 H7 . . 120.4 ?
C7 C8 C9 . . 120.69(16) ?
C7 C8 H8 . . 119.7 ?
C9 C8 H8 . . 119.7 ?
N1 C9 C8 . . 118.41(15) ?
N1 C9 C4 . . 122.27(14) ?
C8 C9 C4 . . 119.32(15) ?
O1 C10 H10A . . 109.5 ?
O1 C10 H10B . . 109.5 ?
H10A C10 H10B . . 109.5 ?
O1 C10 H10C . . 109.5 ?
H10A C10 H10C . . 109.5 ?
H10B C10 H10C . . 109.5 ?
C2 C11 C12 . . 111.49(13) ?
C2 C11 H11A . . 109.3 ?
C12 C11 H11A . . 109.3 ?
C2 C11 H11B . . 109.3 ?
C12 C11 H11B . . 109.3 ?
H11A C11 H11B . . 108.0 ?
C13 C12 C17 . . 118.60(15) ?
C13 C12 C11 . . 121.08(15) ?
C17 C12 C11 . . 120.30(15) ?
C14 C13 C12 . . 120.44(16) ?
C14 C13 H13 . . 119.8 ?
C12 C13 H13 . . 119.8 ?
C15 C14 C13 . . 120.45(16) ?
C15 C14 H14 . . 119.8 ?
C13 C14 H14 . . 119.8 ?
C14 C15 C16 . . 119.61(17) ?
C14 C15 H15 . . 120.2 ?
C16 C15 H15 . . 120.2 ?
C15 C16 C17 . . 120.23(17) ?
C15 C16 H16 . . 119.9 ?
C17 C16 H16 . . 119.9 ?
C16 C17 C12 . . 120.66(16) ?
C16 C17 H17 . . 119.7 ?
C12 C17 H17 . . 119.7 ?

loop_
_geom_bond_atom_site_label_1
_geom_bond_atom_site_label_2
_geom_bond_site_symmetry_2
_geom_bond_distance
_geom_bond_publ_flag
Br1 C6 . 1.9030(16) ?
O1 C1 . 1.3570(19) ?
O1 C10 . 1.430(2) ?
N1 C1 . 1.305(2) ?
N1 C9 . 1.373(2) ?
C1 C2 . 1.430(2) ?
C2 C3 . 1.361(2) ?
C2 C11 . 1.515(2) ?
C3 C4 . 1.424(2) ?
C3 H3 . 0.9500 ?
C4 C9 . 1.415(2) ?
C4 C5 . 1.415(2) ?
C5 C6 . 1.373(2) ?
C5 H5 . 0.9500 ?
C6 C7 . 1.399(3) ?
C7 C8 . 1.374(2) ?
C7 H7 . 0.9500 ?
C8 C9 . 1.413(2) ?
C8 H8 . 0.9500 ?
C10 H10A . 0.9800 ?
C10 H10B . 0.9800 ?
C10 H10C . 0.9800 ?
C11 C12 . 1.516(2) ?
C11 H11A . 0.9900 ?
C11 H11B . 0.9900 ?
C12 C13 . 1.393(2) ?
C12 C17 . 1.396(2) ?
C13 C14 . 1.391(3) ?
C13 H13 . 0.9500 ?
C14 C15 . 1.380(3) ?
C14 H14 . 0.9500 ?
C15 C16 . 1.386(3) ?
C15 H15 . 0.9500 ?
C16 C17 . 1.387(3) ?
C16 H16 . 0.9500 ?
C17 H17 . 0.9500 ?

loop_
_geom_torsion_atom_site_label_1
_geom_torsion_atom_site_label_2
_geom_torsion_atom_site_label_3
_geom_torsion_atom_site_label_4
_geom_torsion_site_symmetry_1
_geom_torsion_site_symmetry_2
_geom_torsion_site_symmetry_3
_geom_torsion_site_symmetry_4
_geom_torsion
_geom_torsion_publ_flag
C9 N1 C1 O1 . . . . 179.86(14) ?
C9 N1 C1 C2 . . . . 0.5(2) ?
C10 O1 C1 N1 . . . . 2.2(2) ?
C10 O1 C1 C2 . . . . -178.34(16) ?
N1 C1 C2 C3 . . . . -2.0(2) ?
O1 C1 C2 C3 . . . . 178.66(14) ?
N1 C1 C2 C11 . . . . 175.74(16) ?
O1 C1 C2 C11 . . . . -3.6(2) ?
C1 C2 C3 C4 . . . . 1.9(2) ?
C11 C2 C3 C4 . . . . -175.82(14) ?
C2 C3 C4 C9 . . . . -0.5(2) ?
C2 C3 C4 C5 . . . . 179.43(14) ?
C9 C4 C5 C6 . . . . 1.0(2) ?
C3 C4 C5 C6 . . . . -178.96(15) ?
C4 C5 C6 C7 . . . . -0.4(3) ?
C4 C5 C6 Br1 . . . . 178.51(11) ?
C5 C6 C7 C8 . . . . 0.1(3) ?
Br1 C6 C7 C8 . . . . -178.82(13) ?
C6 C7 C8 C9 . . . . -0.4(2) ?
C1 N1 C9 C8 . . . . -178.70(15) ?
C1 N1 C9 C4 . . . . 1.0(2) ?
C7 C8 C9 N1 . . . . -179.29(15) ?
C7 C8 C9 C4 . . . . 1.0(2) ?
C5 C4 C9 N1 . . . . 179.02(14) ?
C3 C4 C9 N1 . . . . -1.0(2) ?
C5 C4 C9 C8 . . . . -1.2(2) ?
C3 C4 C9 C8 . . . . 178.69(14) ?
C3 C2 C11 C12 . . . . 88.62(19) ?
C1 C2 C11 C12 . . . . -88.96(19) ?
C2 C11 C12 C13 . . . . 87.29(18) ?
C2 C11 C12 C17 . . . . -91.38(18) ?
C17 C12 C13 C14 . . . . -0.1(2) ?
C11 C12 C13 C14 . . . . -178.79(15) ?
C12 C13 C14 C15 . . . . -0.6(3) ?
C13 C14 C15 C16 . . . . 0.6(3) ?
C14 C15 C16 C17 . . . . 0.1(3) ?
C15 C16 C17 C12 . . . . -0.7(3) ?
C13 C12 C17 C16 . . . . 0.7(2) ?
C11 C12 C17 C16 . . . . 179.44(15) ?

_cod_database_fobs_code 2022267
